data_1504075
loop_
_publ_author_name
'Zheng, Zhao-Jing'
'Shu, Xing-Zhong'
'Ji, Ke-Gong'
'Zhao, Shu-Chun'
'Liang, Yong-Min'

_publ_section_title
;
 Acid-catalyzed skeletal rearrangement of epoxy alkynes: a fast access to
 highly functionalized allenes.
;
_journal_issue 15
_journal_name_full 'Organic letters'
_journal_page_first 3214
_journal_page_last 3217
_journal_paper_doi 10.1021/ol9014199
_journal_volume 11
_journal_year 2009
_chemical_formula_sum 'C16 H18 O2'
_chemical_formula_weight 242.30
_chemical_name_systematic
; 
 ? 
;
_space_group_IT_number 14
_symmetry_cell_setting monoclinic
_symmetry_space_group_name_Hall '-P 2ybc'
_symmetry_space_group_name_H-M 'P 1 21/c 1'
_atom_sites_solution_hydrogens geom
_atom_sites_solution_primary direct
_atom_sites_solution_secondary difmap
_audit_creation_method SHELXL-97
_cell_angle_alpha 90.00
_cell_angle_beta 103.924(16)
_cell_angle_gamma 90.00
_cell_formula_units_Z 4
_cell_length_a 9.971(11)
_cell_length_b 8.960(10)
_cell_length_c 15.880(17)
_cell_measurement_reflns_used 2188
_cell_measurement_temperature 296(2)
_cell_measurement_theta_max 24.71
_cell_measurement_theta_min 2.63
_cell_volume 1377(3)
_computing_cell_refinement 'Bruker SMART'
_computing_data_collection 'Bruker SMART'
_computing_data_reduction 'Bruker SAINT'
_computing_molecular_graphics 'Bruker SHELXTL'
_computing_publication_material 'Bruker SHELXTL'
_computing_structure_refinement 'SHELXL-97 (Sheldrick, 1997)'
_computing_structure_solution 'SHELXS-97 (Sheldrick, 1990)'
_diffrn_ambient_temperature 296(2)
_diffrn_measured_fraction_theta_full 0.992
_diffrn_measured_fraction_theta_max 0.992
_diffrn_measurement_device_type 'CCD area detector'
_diffrn_measurement_method 'phi and omega scans'
_diffrn_radiation_monochromator graphite
_diffrn_radiation_source 'fine-focus sealed tube'
_diffrn_radiation_type MoK\a
_diffrn_radiation_wavelength 0.71073
_diffrn_reflns_av_R_equivalents 0.0285
_diffrn_reflns_av_sigmaI/netI 0.0304
_diffrn_reflns_limit_h_max 12
_diffrn_reflns_limit_h_min -9
_diffrn_reflns_limit_k_max 11
_diffrn_reflns_limit_k_min -11
_diffrn_reflns_limit_l_max 20
_diffrn_reflns_limit_l_min -19
_diffrn_reflns_number 7864
_diffrn_reflns_theta_full 27.00
_diffrn_reflns_theta_max 27.00
_diffrn_reflns_theta_min 2.63
_exptl_absorpt_coefficient_mu 0.076
_exptl_absorpt_correction_T_max 0.9788
_exptl_absorpt_correction_T_min 0.9723
_exptl_absorpt_correction_type multi-scan
_exptl_absorpt_process_details sadabs
_exptl_crystal_colour colorless
_exptl_crystal_density_diffrn 1.169
_exptl_crystal_density_method 'not measured'
_exptl_crystal_description block
_exptl_crystal_F_000 520
_exptl_crystal_size_max 0.37
_exptl_crystal_size_mid 0.33
_exptl_crystal_size_min 0.29
_refine_diff_density_max 0.158
_refine_diff_density_min -0.125
_refine_diff_density_rms 0.024
_refine_ls_extinction_coef 0.050(4)
_refine_ls_extinction_expression Fc^*^=kFc[1+0.001xFc^2^\l^3^/sin(2\q)]^-1/4^
_refine_ls_extinction_method SHELXL
_refine_ls_goodness_of_fit_ref 1.056
_refine_ls_hydrogen_treatment mixed
_refine_ls_matrix_type full
_refine_ls_number_parameters 200
_refine_ls_number_reflns 2983
_refine_ls_number_restraints 0
_refine_ls_restrained_S_all 1.056
_refine_ls_R_factor_all 0.0671
_refine_ls_R_factor_gt 0.0412
_refine_ls_shift/su_max 0.000
_refine_ls_shift/su_mean 0.000
_refine_ls_structure_factor_coef Fsqd
_refine_ls_weighting_details 'calc w=1/[\s^2^(Fo^2^)+(0.0495P)^2^+0.1106P] where P=(Fo^2^+2Fc^2^)/3'
_refine_ls_weighting_scheme calc
_refine_ls_wR_factor_gt 0.1022
_refine_ls_wR_factor_ref 0.1170
_reflns_number_gt 2005
_reflns_number_total 2983
_reflns_threshold_expression >2sigma(I)
_cod_data_source_file ol9014199_si_002.cif
_cod_data_source_block p21c
_cod_depositor_comments
;
The following automatic conversions were performed:

'_symmetry_cell_setting' value 'Monoclinic' changed to 'monoclinic'
according to /home/saulius/struct/CIF-dictionaries/cif_core.dic
dictionary named 'cif_core.dic' version 2.4.2 from 2011-04-26.

Automatic conversion script
Id: cif_fix_values 1715 2011-07-08 13:25:40Z adriana 
;
_cod_original_sg_symbol_H-M P2(1)/c
_cod_database_code 1504075

loop_
_symmetry_equiv_pos_as_xyz
'x, y, z'
'-x, y+1/2, -z+1/2'
'-x, -y, -z'
'x, -y-1/2, z-1/2'

loop_
_atom_site_label
_atom_site_type_symbol
_atom_site_fract_x
_atom_site_fract_y
_atom_site_fract_z
_atom_site_U_iso_or_equiv
_atom_site_adp_type
_atom_site_occupancy
_atom_site_symmetry_multiplicity
_atom_site_calc_flag
_atom_site_refinement_flags
C1 C 0.6931(2) 1.1593(2) 0.07630(17) 0.0902(6) Uani 1 1 d .
C2 C 0.68585(15) 1.01646(17) 0.06744(10) 0.0580(4) Uani 1 1 d .
C3 C 0.68000(15) 0.87300(16) 0.06143(9) 0.0533(4) Uani 1 1 d .
C4 C 0.77189(13) 0.76795(14) 0.12454(8) 0.0450(3) Uani 1 1 d .
C5 C 0.68691(13) 0.67500(14) 0.17314(8) 0.0459(3) Uani 1 1 d .
C6 C 0.57378(16) 0.59039(17) 0.12954(11) 0.0598(4) Uani 1 1 d .
C7 C 0.49739(19) 0.50645(19) 0.17452(13) 0.0719(5) Uani 1 1 d .
C8 C 0.5313(2) 0.5080(2) 0.26390(14) 0.0783(5) Uani 1 1 d .
C9 C 0.6404(2) 0.5926(2) 0.30790(12) 0.0744(5) Uani 1 1 d .
C10 C 0.71873(15) 0.67613(16) 0.26323(9) 0.0578(4) Uani 1 1 d .
H10 H 0.7926 0.7328 0.2938 0.069 Uiso 1 1 calc R
C11 C 0.86249(14) 0.67034(15) 0.07790(8) 0.0502(3) Uani 1 1 d .
C12 C 0.95527(15) 0.56815(15) 0.14380(10) 0.0572(4) Uani 1 1 d .
C13 C 1.07274(17) 0.63857(17) 0.20724(11) 0.0706(5) Uani 1 1 d .
H13A H 1.1303 0.5614 0.2405 0.085 Uiso 1 1 calc R
H13B H 1.0372 0.7000 0.2473 0.085 Uiso 1 1 calc R
C14 C 1.15988(18) 0.7347(2) 0.16130(14) 0.0870(6) Uani 1 1 d .
H14A H 1.2286 0.7885 0.2041 0.104 Uiso 1 1 calc R
H14B H 1.2079 0.6710 0.1288 0.104 Uiso 1 1 calc R
C15 C 1.07015(17) 0.84530(18) 0.09994(12) 0.0744(5) Uani 1 1 d .
H15A H 1.0299 0.9158 0.1332 0.089 Uiso 1 1 calc R
H15B H 1.1269 0.9008 0.0691 0.089 Uiso 1 1 calc R
C16 C 0.95569(16) 0.76584(17) 0.03511(10) 0.0650(4) Uani 1 1 d .
H16A H 0.9967 0.7023 -0.0013 0.078 Uiso 1 1 calc R
H16B H 0.8993 0.8396 -0.0020 0.078 Uiso 1 1 calc R
O1 O 0.77461(12) 0.58308(16) 0.01215(8) 0.0759(4) Uani 1 1 d .
O2 O 0.93451(13) 0.43492(11) 0.14068(9) 0.0873(4) Uani 1 1 d .
H4 H 0.8368(12) 0.8303(14) 0.1665(8) 0.043(3) Uiso 1 1 d .
H6 H 0.5468(17) 0.5902(18) 0.0632(12) 0.080(5) Uiso 1 1 d .
H8 H 0.476(2) 0.448(2) 0.2949(12) 0.098(6) Uiso 1 1 d .
H9 H 0.6656(18) 0.598(2) 0.3677(13) 0.094(6) Uiso 1 1 d .
H7 H 0.415(2) 0.451(2) 0.1420(12) 0.098(6) Uiso 1 1 d .
H3 H 0.6131(16) 0.8291(17) 0.0156(11) 0.069(4) Uiso 1 1 d .
H1' H 0.640(2) 1.205(2) 0.1124(12) 0.091(6) Uiso 1 1 d .
H2' H 0.748(2) 1.219(3) 0.0479(15) 0.137(9) Uiso 1 1 d .
H1 H 0.775(3) 0.495(3) 0.0353(18) 0.159(12) Uiso 1 1 d .

loop_
_atom_site_aniso_label
_atom_site_aniso_U_11
_atom_site_aniso_U_22
_atom_site_aniso_U_33
_atom_site_aniso_U_23
_atom_site_aniso_U_13
_atom_site_aniso_U_12
C1 0.0904(15) 0.0573(11) 0.1151(18) 0.0074(11) 0.0096(13) 0.0097(10)
C2 0.0541(9) 0.0580(9) 0.0601(9) 0.0087(7) 0.0102(7) 0.0039(7)
C3 0.0556(8) 0.0547(9) 0.0472(8) 0.0030(7) 0.0078(6) -0.0026(7)
C4 0.0498(8) 0.0421(7) 0.0413(7) -0.0041(5) 0.0074(6) -0.0032(6)
C5 0.0521(8) 0.0420(7) 0.0452(7) -0.0016(5) 0.0146(6) 0.0050(6)
C6 0.0594(9) 0.0611(9) 0.0600(10) -0.0032(7) 0.0166(7) -0.0079(7)
C7 0.0628(11) 0.0683(11) 0.0902(14) 0.0016(9) 0.0292(9) -0.0085(8)
C8 0.0750(12) 0.0774(12) 0.0959(15) 0.0212(10) 0.0468(11) 0.0062(9)
C9 0.0840(12) 0.0920(13) 0.0542(10) 0.0149(9) 0.0306(9) 0.0201(10)
C10 0.0627(9) 0.0638(9) 0.0482(8) -0.0004(7) 0.0162(7) 0.0079(7)
C11 0.0563(8) 0.0484(7) 0.0467(8) -0.0090(6) 0.0140(6) -0.0063(6)
C12 0.0670(9) 0.0399(7) 0.0719(10) 0.0000(7) 0.0310(8) 0.0007(6)
C13 0.0698(10) 0.0547(9) 0.0790(11) 0.0120(8) 0.0017(8) 0.0078(7)
C14 0.0578(10) 0.0761(11) 0.1207(16) 0.0120(11) 0.0088(10) -0.0053(8)
C15 0.0678(10) 0.0582(9) 0.1016(13) 0.0162(9) 0.0288(9) -0.0102(8)
C16 0.0697(10) 0.0668(10) 0.0659(10) 0.0104(8) 0.0310(8) 0.0059(8)
O1 0.0802(8) 0.0847(9) 0.0637(7) -0.0330(7) 0.0191(6) -0.0163(6)
O2 0.0977(9) 0.0394(6) 0.1312(11) 0.0003(6) 0.0399(8) -0.0015(6)

loop_
_atom_type_symbol
_atom_type_description
_atom_type_scat_dispersion_real
_atom_type_scat_dispersion_imag
_atom_type_scat_source
C C 0.0033 0.0016 'International Tables Vol C Tables 4.2.6.8 and 6.1.1.4'
H H 0.0000 0.0000 'International Tables Vol C Tables 4.2.6.8 and 6.1.1.4'
O O 0.0106 0.0060 'International Tables Vol C Tables 4.2.6.8 and 6.1.1.4'

loop_
_geom_angle_atom_site_label_1
_geom_angle_atom_site_label_2
_geom_angle_atom_site_label_3
_geom_angle
C2 C1 H1' 117.8(12)
C2 C1 H2' 121.8(15)
H1' C1 H2' 120.4(19)
C1 C2 C3 178.03(19)
C2 C3 C4 124.20(14)
C2 C3 H3 118.9(9)
C4 C3 H3 116.9(9)
C3 C4 C5 110.71(13)
C3 C4 C11 111.14(13)
C5 C4 C11 112.88(12)
C3 C4 H4 106.9(7)
C5 C4 H4 108.8(7)
C11 C4 H4 106.1(7)
C10 C5 C6 118.14(13)
C10 C5 C4 120.04(13)
C6 C5 C4 121.79(14)
C7 C6 C5 121.20(17)
C7 C6 H6 119.3(9)
C5 C6 H6 119.5(9)
C8 C7 C6 119.79(18)
C8 C7 H7 120.4(11)
C6 C7 H7 119.7(11)
C9 C8 C7 119.89(16)
C9 C8 H8 121.3(11)
C7 C8 H8 118.8(11)
C8 C9 C10 120.73(18)
C8 C9 H9 122.7(12)
C10 C9 H9 116.6(12)
C5 C10 C9 120.23(16)
C5 C10 H10 119.9
C9 C10 H10 119.9
O1 C11 C12 109.77(13)
O1 C11 C16 108.20(13)
C12 C11 C16 107.84(13)
O1 C11 C4 109.28(13)
C12 C11 C4 109.55(13)
C16 C11 C4 112.17(13)
O2 C12 C13 122.99(14)
O2 C12 C11 119.65(15)
C13 C12 C11 117.30(13)
C12 C13 C14 111.16(16)
C12 C13 H13A 109.4
C14 C13 H13A 109.4
C12 C13 H13B 109.4
C14 C13 H13B 109.4
H13A C13 H13B 108.0
C15 C14 C13 111.03(16)
C15 C14 H14A 109.4
C13 C14 H14A 109.4
C15 C14 H14B 109.4
C13 C14 H14B 109.4
H14A C14 H14B 108.0
C16 C15 C14 111.06(15)
C16 C15 H15A 109.4
C14 C15 H15A 109.4
C16 C15 H15B 109.4
C14 C15 H15B 109.4
H15A C15 H15B 108.0
C15 C16 C11 113.41(14)
C15 C16 H16A 108.9
C11 C16 H16A 108.9
C15 C16 H16B 108.9
C11 C16 H16B 108.9
H16A C16 H16B 107.7
C11 O1 H1 104.2(19)

loop_
_geom_bond_atom_site_label_1
_geom_bond_atom_site_label_2
_geom_bond_distance
C1 C2 1.288(3)
C1 H1' 0.960(18)
C1 H2' 0.95(2)
C2 C3 1.289(2)
C3 C4 1.513(2)
C3 H3 0.946(16)
C4 C5 1.524(2)
C4 C11 1.566(2)
C4 H4 0.983(13)
C5 C10 1.389(2)
C5 C6 1.397(2)
C6 C7 1.385(2)
C6 H6 1.023(18)
C7 C8 1.378(3)
C7 H7 0.997(19)
C8 C9 1.371(3)
C8 H8 0.984(19)
C9 C10 1.393(2)
C9 H9 0.924(19)
C10 H10 0.9300
C11 O1 1.4245(19)
C11 C12 1.524(2)
C11 C16 1.537(2)
C12 O2 1.211(2)
C12 C13 1.489(2)
C13 C14 1.528(3)
C13 H13A 0.9700
C13 H13B 0.9700
C14 C15 1.521(3)
C14 H14A 0.9700
C14 H14B 0.9700
C15 C16 1.518(2)
C15 H15A 0.9700
C15 H15B 0.9700
C16 H16A 0.9700
C16 H16B 0.9700
O1 H1 0.87(3)

loop_
_geom_torsion_atom_site_label_1
_geom_torsion_atom_site_label_2
_geom_torsion_atom_site_label_3
_geom_torsion_atom_site_label_4
_geom_torsion
C1 C2 C3 C4 -30(6)
C2 C3 C4 C5 115.20(16)
C2 C3 C4 C11 -118.51(16)
C3 C4 C5 C10 -123.99(14)
C11 C4 C5 C10 110.70(14)
C3 C4 C5 C6 54.19(17)
C11 C4 C5 C6 -71.12(16)
C10 C5 C6 C7 -1.8(2)
C4 C5 C6 C7 -179.97(13)
C5 C6 C7 C8 1.2(2)
C6 C7 C8 C9 0.0(3)
C7 C8 C9 C10 -0.7(3)
C6 C5 C10 C9 1.0(2)
C4 C5 C10 C9 179.28(13)
C8 C9 C10 C5 0.2(2)
C3 C4 C11 O1 -60.70(15)
C5 C4 C11 O1 64.37(15)
C3 C4 C11 C12 179.01(11)
C5 C4 C11 C12 -55.92(14)
C3 C4 C11 C16 59.28(15)
C5 C4 C11 C16 -175.64(11)
O1 C11 C12 O2 -9.09(17)
C16 C11 C12 O2 -126.76(14)
C4 C11 C12 O2 110.90(15)
O1 C11 C12 C13 168.15(12)
C16 C11 C12 C13 50.48(16)
C4 C11 C12 C13 -71.86(16)
O2 C12 C13 C14 125.22(16)
C11 C12 C13 C14 -51.92(18)
C12 C13 C14 C15 52.3(2)
C13 C14 C15 C16 -55.7(2)
C14 C15 C16 C11 57.21(19)
O1 C11 C16 C15 -170.60(12)
C12 C11 C16 C15 -51.93(16)
C4 C11 C16 C15 68.78(16)
